data_1526077
loop_
_publ_author_name
'Gil, A.'
'Hofmann, M.'
'Penc, B.'
'Szytula, A.'

_publ_section_title
;
 Magnetic structures and magnetic phase transition in Tb Mn0.33 Ge2
;
_journal_name_full 'Journal of Alloys Compd.'
_journal_page_first 29
_journal_page_last 32
_journal_volume 320
_journal_year 2001
_chemical_formula_sum 'Ge2 Mn0.33 Tb'
_chemical_name_systematic 'Tb Mn0.33 Ge2'
_space_group_IT_number 63
_symmetry_space_group_name_Hall '-C 2c 2'
_symmetry_space_group_name_H-M 'C m c m'
_cell_angle_alpha 90
_cell_angle_beta 90
_cell_angle_gamma 90
_cell_formula_units_Z 4
_cell_length_a 4.1105
_cell_length_b 15.8682
_cell_length_c 3.9886
_cell_volume 260.161
_citation_journal_id_ASTM JALCEU
_cod_data_source_file Gil_JALCEU_2001_1255.cif
_cod_data_source_block Ge2Mn0.33Tb1
_cod_original_cell_volume 260.1614
_cod_original_formula_sum 'Ge2 Mn0.33 Tb1'
_cod_database_code 1526077

loop_
_symmetry_equiv_pos_as_xyz
x,y,z
-x,-y,z+1/2
x,-y,-z
-x,y,-z+1/2
-x,-y,-z
x,y,-z-1/2
-x,y,z
x,-y,z-1/2
x+1/2,y+1/2,z
-x+1/2,-y+1/2,z+1/2
x+1/2,-y+1/2,-z
-x+1/2,y+1/2,-z+1/2
-x+1/2,-y+1/2,-z
x+1/2,y+1/2,-z-1/2
-x+1/2,y+1/2,z
x+1/2,-y+1/2,z-1/2

loop_
_atom_site_label
_atom_site_type_symbol
_atom_site_fract_x
_atom_site_fract_y
_atom_site_fract_z
_atom_site_occupancy
_atom_site_U_iso_or_equiv
Ge2 Ge 0 0.7448 0.25 1 0.0
Mn1 Mn 0 0.318 0.25 0.33 0.0
Ge1 Ge 0 0.4513 0.25 1 0.0
Tb1 Tb 0 0.0987 0.25 1 0.0
